data_7125758
loop_
_publ_author_name
'Kureja, Kunal'
'Zinke, Julian'
'Bruhn, Clemens'
'Siemeling, Ulrich'

_publ_section_title
;
 Imidazolium-benzimidazolates as convenient sources of
 donor-functionalised normal and abnormal N-heterocyclic carbenes.
;
_journal_issue 65
_journal_name_full 'Chemical communications (Cambridge, England)'
_journal_page_first 9705
_journal_page_last 9708
_journal_paper_doi 10.1039/c9cc05283f
_journal_volume 55
_journal_year 2019
_chemical_formula_moiety 'C24 H26 Cl N4 Ni Rh'
_chemical_formula_sum 'C24 H26 Cl N4 Ni Rh'
_chemical_formula_weight 567.56
_space_group_crystal_system triclinic
_space_group_IT_number 2
_space_group_name_Hall '-P 1'
_space_group_name_H-M_alt 'P -1'
_atom_sites_solution_hydrogens geom
_audit_creation_method SHELXL-2014/7
_audit_update_record
;
2019-07-08 deposited with the CCDC.	2019-07-19 downloaded from the CCDC.
;
_cell_angle_alpha 117.501(7)
_cell_angle_beta 95.030(8)
_cell_angle_gamma 100.470(8)
_cell_formula_units_Z 2
_cell_length_a 7.1632(7)
_cell_length_b 13.0691(12)
_cell_length_c 13.5288(14)
_cell_measurement_reflns_used 10038
_cell_measurement_temperature 100(2)
_cell_measurement_theta_max 26.08
_cell_measurement_theta_min 1.73
_cell_volume 1083.1(2)
_computing_structure_refinement 'SHELXL-2014/7 (Sheldrick, 2014)'
_diffrn_ambient_temperature 100(2)
_diffrn_detector 'image plate (34 cm diameter)'
_diffrn_detector_area_resol_mean 6.67
_diffrn_detector_type STOE
_diffrn_measured_fraction_theta_full 0.995
_diffrn_measured_fraction_theta_max 0.996
_diffrn_measurement_details ' 207 frames, detector distance = 130 mm'
_diffrn_measurement_device '2-circle goniometer'
_diffrn_measurement_device_type 'STOE IPDS 2'
_diffrn_measurement_method 'rotation method'
_diffrn_radiation_collimation '1.2, 0.6 mm diameter, multiple pinhole'
_diffrn_radiation_monochromator 'plane graphite'
_diffrn_radiation_polarisn_norm 270
_diffrn_radiation_type 'Mo K\a'
_diffrn_radiation_wavelength 0.71073
_diffrn_reflns_av_R_equivalents 0.0793
_diffrn_reflns_av_unetI/netI 0.0723
_diffrn_reflns_Laue_measured_fraction_full 0.995
_diffrn_reflns_Laue_measured_fraction_max 0.996
_diffrn_reflns_limit_h_max 8
_diffrn_reflns_limit_h_min -8
_diffrn_reflns_limit_k_max 15
_diffrn_reflns_limit_k_min -15
_diffrn_reflns_limit_l_max 16
_diffrn_reflns_limit_l_min -16
_diffrn_reflns_number 7900
_diffrn_reflns_point_group_measured_fraction_full 0.995
_diffrn_reflns_point_group_measured_fraction_max 0.996
_diffrn_reflns_theta_full 25.242
_diffrn_reflns_theta_max 25.495
_diffrn_reflns_theta_min 1.731
_diffrn_source 'Genix Mo HF'
_diffrn_source_current 1.000
_diffrn_source_power 0.050
_diffrn_source_voltage 50
_exptl_absorpt_coefficient_mu 1.774
_exptl_absorpt_correction_T_max 0.9708
_exptl_absorpt_correction_T_min 0.7304
_exptl_absorpt_correction_type integration
_exptl_absorpt_process_details 'X-red ver. 1.58 (Stoe & Cie. 2012)'
_exptl_crystal_colour yellow
_exptl_crystal_density_diffrn 1.740
_exptl_crystal_description plate
_exptl_crystal_F_000 576
_exptl_crystal_size_max 0.190
_exptl_crystal_size_mid 0.140
_exptl_crystal_size_min 0.010
_refine_diff_density_max 1.680
_refine_diff_density_min -1.474
_refine_diff_density_rms 0.186
_refine_ls_extinction_method none
_refine_ls_goodness_of_fit_ref 1.021
_refine_ls_hydrogen_treatment constr
_refine_ls_matrix_type full
_refine_ls_number_parameters 281
_refine_ls_number_reflns 4024
_refine_ls_number_restraints 0
_refine_ls_restrained_S_all 1.021
_refine_ls_R_factor_all 0.0914
_refine_ls_R_factor_gt 0.0779
_refine_ls_shift/su_max 0.004
_refine_ls_shift/su_mean 0.001
_refine_ls_structure_factor_coef Fsqd
_refine_ls_weighting_details 'w=1/[\s^2^(Fo^2^)+(0.1697P)^2^] where P=(Fo^2^+2Fc^2^)/3'
_refine_ls_weighting_scheme calc
_refine_ls_wR_factor_gt 0.2020
_refine_ls_wR_factor_ref 0.2236
_reflns_Friedel_coverage 0.000
_reflns_number_gt 3139
_reflns_number_total 4024
_reflns_threshold_expression 'I > 2\s(I)'
_cod_data_source_file c9cc05283f2.cif
_cod_data_source_block i2398a
_cod_database_code 7125758
_shelx_shelxl_version_number 2014/7
_shelx_space_group_comment
;
The symmetry employed for this shelxl refinement is uniquely defined
by the following loop, which should always be used as a source of
symmetry information in preference to the above space-group names.
They are only intended as comments.
;
_shelx_estimated_absorpt_t_min 0.729
_shelx_estimated_absorpt_t_max 0.982

loop_
_space_group_symop_operation_xyz
'x, y, z'
'-x, -y, -z'

loop_
_atom_site_label
_atom_site_type_symbol
_atom_site_fract_x
_atom_site_fract_y
_atom_site_fract_z
_atom_site_U_iso_or_equiv
_atom_site_adp_type
_atom_site_occupancy
_atom_site_site_symmetry_order
_atom_site_calc_flag
_atom_site_refinement_flags_posn
_atom_site_refinement_flags_adp
C1 C 0.4495(11) 0.3216(6) 0.9138(6) 0.0532(16) Uani 1 1 d . .
C2 C 0.6483(11) 0.4180(6) 0.8492(6) 0.0557(17) Uani 1 1 d . .
H2A H 0.7641 0.4604 0.8420 0.067 Uiso 1 1 calc R U
C3 C 0.4699(10) 0.3862(6) 0.7853(6) 0.0522(16) Uani 1 1 d . .
H3A H 0.4351 0.4018 0.7252 0.063 Uiso 1 1 calc R U
C4 C 0.1581(10) 0.2639(5) 0.7917(6) 0.0515(16) Uani 1 1 d . .
C5 C -0.0959(10) 0.1566(6) 0.8017(6) 0.0528(16) Uani 1 1 d . .
C6 C -0.2341(11) 0.0894(6) 0.8273(6) 0.0551(16) Uani 1 1 d . .
H6A H -0.2028 0.0717 0.8865 0.066 Uiso 1 1 calc R U
C7 C -0.4214(10) 0.0482(6) 0.7633(6) 0.0551(17) Uani 1 1 d . .
H7A H -0.5213 0.0050 0.7815 0.066 Uiso 1 1 calc R U
C8 C -0.4640(11) 0.0695(6) 0.6729(7) 0.0576(17) Uani 1 1 d . .
H8A H -0.5920 0.0385 0.6292 0.069 Uiso 1 1 calc R U
C9 C -0.3245(10) 0.1348(6) 0.6452(6) 0.0539(16) Uani 1 1 d . .
H9A H -0.3539 0.1493 0.5837 0.065 Uiso 1 1 calc R U
C10 C -0.1392(10) 0.1784(6) 0.7118(6) 0.0511(15) Uani 1 1 d . .
C11 C 0.7969(11) 0.3956(7) 1.0102(7) 0.0619(19) Uani 1 1 d . .
H11C H 0.9150 0.3959 0.9787 0.074 Uiso 1 1 calc R U
H11B H 0.7724 0.3308 1.0287 0.074 Uiso 1 1 calc R U
H11A H 0.8132 0.4719 1.0793 0.074 Uiso 1 1 calc R U
C12 C 0.2303(10) 0.1853(5) 0.5121(7) 0.0554(17) Uani 1 1 d . .
H12A H 0.2592 0.1882 0.5834 0.067 Uiso 1 1 calc R U
C13 C 0.0384(11) 0.1333(6) 0.4517(6) 0.0544(16) Uani 1 1 d . .
H13A H -0.0541 0.1052 0.4855 0.065 Uiso 1 1 calc R U
C14 C -0.0297(11) 0.1193(7) 0.3365(7) 0.0613(18) Uani 1 1 d . .
H14A H -0.1317 0.0439 0.2917 0.074 Uiso 1 1 calc R U
H14B H 0.0799 0.1134 0.2961 0.074 Uiso 1 1 calc R U
C15 C -0.1106(12) 0.2233(6) 0.3429(7) 0.0599(17) Uani 1 1 d . .
H15A H -0.0932 0.2321 0.2752 0.072 Uiso 1 1 calc R U
H15B H -0.2510 0.2056 0.3429 0.072 Uiso 1 1 calc R U
C16 C -0.0076(11) 0.3394(6) 0.4500(6) 0.0548(16) Uani 1 1 d . .
H16A H -0.0859 0.3876 0.4935 0.066 Uiso 1 1 calc R U
C17 C 0.1897(11) 0.3801(6) 0.4888(6) 0.0537(16) Uani 1 1 d . .
H17A H 0.2363 0.4518 0.5591 0.064 Uiso 1 1 calc R U
C18 C 0.3377(11) 0.3197(7) 0.4286(7) 0.0608(18) Uani 1 1 d . .
H18A H 0.4544 0.3810 0.4405 0.073 Uiso 1 1 calc R U
H18B H 0.2839 0.2722 0.3460 0.073 Uiso 1 1 calc R U
C19 C 0.3954(11) 0.2374(6) 0.4724(7) 0.0568(16) Uani 1 1 d . .
H19A H 0.4347 0.1717 0.4108 0.068 Uiso 1 1 calc R U
H19B H 0.5080 0.2833 0.5362 0.068 Uiso 1 1 calc R U
C20 C 0.2756(12) 0.2955(7) 1.1491(7) 0.0624(18) Uani 1 1 d . .
H20A H 0.2514 0.3671 1.2046 0.075 Uiso 1 1 calc R U
C21 C 0.4577(12) 0.2766(7) 1.1248(7) 0.0617(18) Uani 1 1 d . .
H21A H 0.5770 0.3359 1.1562 0.074 Uiso 1 1 calc R U
C22 C 0.4330(14) 0.1533(8) 1.0451(7) 0.069(2) Uani 1 1 d . .
H22A H 0.5339 0.1157 1.0190 0.082 Uiso 1 1 calc R U
C23 C 0.2403(14) 0.0991(7) 1.0130(7) 0.069(2) Uani 1 1 d . .
H23A H 0.1821 0.0179 0.9594 0.082 Uiso 1 1 calc R U
C24 C 0.1391(12) 0.1903(7) 1.0769(7) 0.0633(19) Uani 1 1 d . .
H24A H 0.0027 0.1786 1.0697 0.076 Uiso 1 1 calc R U
N1 N 0.0975(8) 0.2139(5) 0.8535(5) 0.0527(13) Uani 1 1 d . .
N2 N 0.0278(9) 0.2494(5) 0.7060(5) 0.0537(14) Uani 1 1 d . .
N3 N 0.3508(9) 0.3270(5) 0.8262(5) 0.0533(14) Uani 1 1 d . .
N4 N 0.6316(9) 0.3778(5) 0.9258(5) 0.0540(14) Uani 1 1 d . .
Cl1 Cl 0.0094(3) 0.49384(14) 0.71421(15) 0.0569(4) Uani 1 1 d . .
Ni1 Ni 0.29275(12) 0.24127(7) 0.97386(7) 0.0500(3) Uani 1 1 d . .
Rh1 Rh 0.06417(7) 0.30804(4) 0.58690(4) 0.0505(3) Uani 1 1 d . .

loop_
_atom_site_aniso_label
_atom_site_aniso_U_11
_atom_site_aniso_U_22
_atom_site_aniso_U_33
_atom_site_aniso_U_23
_atom_site_aniso_U_13
_atom_site_aniso_U_12
C1 0.051(4) 0.047(3) 0.056(4) 0.021(3) 0.008(3) 0.012(3)
C2 0.041(4) 0.048(3) 0.060(4) 0.015(3) 0.006(3) 0.005(3)
C3 0.041(4) 0.045(3) 0.062(4) 0.021(3) 0.011(3) 0.006(3)
C4 0.041(4) 0.043(3) 0.056(4) 0.015(3) 0.003(3) 0.008(3)
C5 0.037(3) 0.048(3) 0.065(4) 0.019(3) 0.011(3) 0.014(3)
C6 0.048(4) 0.055(3) 0.057(4) 0.022(3) 0.011(3) 0.013(3)
C7 0.036(3) 0.051(3) 0.064(4) 0.018(3) 0.008(3) 0.006(3)
C8 0.037(4) 0.056(4) 0.066(4) 0.020(3) 0.005(3) 0.010(3)
C9 0.042(4) 0.052(3) 0.061(4) 0.023(3) 0.006(3) 0.012(3)
C10 0.040(4) 0.049(3) 0.057(4) 0.019(3) 0.008(3) 0.011(3)
C11 0.040(4) 0.063(4) 0.061(4) 0.017(3) -0.001(3) 0.007(3)
C12 0.040(4) 0.045(3) 0.068(4) 0.018(3) 0.006(3) 0.011(3)
C13 0.046(4) 0.051(3) 0.063(4) 0.024(3) 0.008(3) 0.014(3)
C14 0.046(4) 0.057(4) 0.064(4) 0.019(3) 0.004(3) 0.009(3)
C15 0.049(4) 0.058(4) 0.059(4) 0.022(3) 0.007(3) 0.004(3)
C16 0.050(4) 0.051(3) 0.058(4) 0.025(3) 0.006(3) 0.006(3)
C17 0.049(4) 0.055(3) 0.053(4) 0.022(3) 0.008(3) 0.012(3)
C18 0.045(4) 0.062(4) 0.072(5) 0.031(4) 0.009(3) 0.011(3)
C19 0.046(4) 0.056(4) 0.060(4) 0.023(3) 0.006(3) 0.009(3)
C20 0.056(5) 0.067(4) 0.056(4) 0.024(3) 0.010(3) 0.016(4)
C21 0.045(4) 0.066(4) 0.061(4) 0.025(3) 0.002(3) 0.004(3)
C22 0.063(5) 0.083(5) 0.063(4) 0.033(4) 0.014(4) 0.030(4)
C23 0.082(6) 0.053(4) 0.057(4) 0.024(3) 0.000(4) -0.002(4)
C24 0.049(4) 0.067(4) 0.067(5) 0.031(4) 0.010(4) 0.005(3)
N1 0.036(3) 0.052(3) 0.058(3) 0.019(3) 0.004(2) 0.007(2)
N2 0.041(3) 0.050(3) 0.057(3) 0.017(2) 0.006(3) 0.007(2)
N3 0.041(3) 0.049(3) 0.054(3) 0.015(2) 0.003(2) 0.008(2)
N4 0.040(3) 0.055(3) 0.050(3) 0.015(2) 0.001(2) 0.006(2)
Cl1 0.0530(10) 0.0498(8) 0.0571(9) 0.0172(7) 0.0104(8) 0.0134(7)
Ni1 0.0373(5) 0.0490(5) 0.0523(5) 0.0181(4) 0.0036(4) 0.0059(4)
Rh1 0.0394(4) 0.0473(4) 0.0552(4) 0.0185(3) 0.0056(2) 0.0087(2)

loop_
_atom_type_symbol
_atom_type_description
_atom_type_scat_dispersion_real
_atom_type_scat_dispersion_imag
_atom_type_scat_source
C C 0.0033 0.0016 'International Tables Vol C Tables 4.2.6.8 and 6.1.1.4'
H H 0.0000 0.0000 'International Tables Vol C Tables 4.2.6.8 and 6.1.1.4'
N N 0.0061 0.0033 'International Tables Vol C Tables 4.2.6.8 and 6.1.1.4'
Cl Cl 0.1484 0.1585 'International Tables Vol C Tables 4.2.6.8 and 6.1.1.4'
Ni Ni 0.3393 1.1124 'International Tables Vol C Tables 4.2.6.8 and 6.1.1.4'
Rh Rh -1.1178 0.9187 'International Tables Vol C Tables 4.2.6.8 and 6.1.1.4'

loop_
_geom_angle_atom_site_label_1
_geom_angle_atom_site_label_2
_geom_angle_atom_site_label_3
_geom_angle
N4 C1 N3 104.1(6)
N4 C1 Ni1 142.1(6)
N3 C1 Ni1 113.7(5)
C3 C2 N4 107.6(7)
C3 C2 H2A 126.2
N4 C2 H2A 126.2
C2 C3 N3 105.1(7)
C2 C3 H3A 127.4
N3 C3 H3A 127.4
N1 C4 N2 117.3(6)
N1 C4 N3 114.9(6)
N2 C4 N3 127.8(7)
C6 C5 N1 130.6(7)
C6 C5 C10 121.3(7)
N1 C5 C10 108.1(6)
C5 C6 C7 117.7(7)
C5 C6 H6A 121.2
C7 C6 H6A 121.2
C6 C7 C8 120.8(7)
C6 C7 H7A 119.6
C8 C7 H7A 119.6
C9 C8 C7 121.7(7)
C9 C8 H8A 119.2
C7 C8 H8A 119.2
C8 C9 C10 117.0(7)
C8 C9 H9A 121.5
C10 C9 H9A 121.5
C9 C10 C5 121.5(7)
C9 C10 N2 129.6(7)
C5 C10 N2 108.9(6)
N4 C11 H11C 109.5
N4 C11 H11B 109.5
H11C C11 H11B 109.5
N4 C11 H11A 109.5
H11C C11 H11A 109.5
H11B C11 H11A 109.5
C13 C12 C19 125.1(7)
C13 C12 Rh1 71.6(4)
C19 C12 Rh1 110.9(4)
C13 C12 H12A 117.5
C19 C12 H12A 117.4
Rh1 C12 H12A 87.5
C12 C13 C14 123.9(7)
C12 C13 Rh1 69.7(4)
C14 C13 Rh1 112.9(5)
C12 C13 H13A 118.0
C14 C13 H13A 118.0
Rh1 C13 H13A 87.5
C13 C14 C15 113.1(6)
C13 C14 H14A 109.0
C15 C14 H14A 109.0
C13 C14 H14B 109.0
C15 C14 H14B 109.0
H14A C14 H14B 107.8
C16 C15 C14 110.8(7)
C16 C15 H15A 109.5
C14 C15 H15A 109.5
C16 C15 H15B 109.5
C14 C15 H15B 109.5
H15A C15 H15B 108.1
C17 C16 C15 125.3(7)
C17 C16 Rh1 71.4(5)
C15 C16 Rh1 110.8(5)
C17 C16 H16A 117.3
C15 C16 H16A 117.3
Rh1 C16 H16A 87.7
C16 C17 C18 125.1(7)
C16 C17 Rh1 70.7(5)
C18 C17 Rh1 113.9(5)
C16 C17 H17A 117.4
C18 C17 H17A 117.4
Rh1 C17 H17A 85.3
C17 C18 C19 111.6(7)
C17 C18 H18A 109.3
C19 C18 H18A 109.3
C17 C18 H18B 109.3
C19 C18 H18B 109.3
H18A C18 H18B 108.0
C12 C19 C18 111.9(6)
C12 C19 H19A 109.2
C18 C19 H19A 109.2
C12 C19 H19B 109.2
C18 C19 H19B 109.2
H19A C19 H19B 107.9
C24 C20 C21 107.0(7)
C24 C20 Ni1 69.3(5)
C21 C20 Ni1 67.1(5)
C24 C20 H20A 126.5
C21 C20 H20A 126.5
Ni1 C20 H20A 128.7
C20 C21 C22 108.7(7)
C20 C21 Ni1 74.0(5)
C22 C21 Ni1 72.3(5)
C20 C21 H21A 125.7
C22 C21 H21A 125.7
Ni1 C21 H21A 119.8
C23 C22 C21 108.4(7)
C23 C22 Ni1 71.7(5)
C21 C22 Ni1 67.9(5)
C23 C22 H22A 125.8
C21 C22 H22A 125.8
Ni1 C22 H22A 126.2
C22 C23 C24 107.0(7)
C22 C23 Ni1 71.1(5)
C24 C23 Ni1 68.9(4)
C22 C23 H23A 126.5
C24 C23 H23A 126.5
Ni1 C23 H23A 125.1
C20 C24 C23 108.5(7)
C20 C24 Ni1 73.1(5)
C23 C24 Ni1 70.6(5)
C20 C24 H24A 125.7
C23 C24 H24A 125.7
Ni1 C24 H24A 122.3
C4 N1 C5 103.5(6)
C4 N1 Ni1 113.9(5)
C5 N1 Ni1 142.6(5)
C4 N2 C10 102.2(6)
C4 N2 Rh1 129.4(5)
C10 N2 Rh1 128.3(5)
C1 N3 C3 111.8(6)
C1 N3 C4 114.2(6)
C3 N3 C4 133.8(7)
C1 N4 C2 111.3(6)
C1 N4 C11 125.3(7)
C2 N4 C11 123.3(6)
C1 Ni1 N1 83.0(3)
C1 Ni1 C21 106.4(3)
N1 Ni1 C21 167.6(3)
C1 Ni1 C24 166.5(3)
N1 Ni1 C24 104.3(3)
C21 Ni1 C24 64.9(3)
C1 Ni1 C22 115.8(3)
N1 Ni1 C22 143.0(3)
C21 Ni1 C22 39.8(3)
C24 Ni1 C22 65.0(3)
C1 Ni1 C23 147.3(4)
N1 Ni1 C23 111.2(3)
C21 Ni1 C23 65.1(3)
C24 Ni1 C23 40.5(3)
C22 Ni1 C23 37.2(4)
C1 Ni1 C20 129.1(3)
N1 Ni1 C20 128.7(3)
C21 Ni1 C20 38.9(3)
C24 Ni1 C20 37.7(3)
C22 Ni1 C20 65.1(3)
C23 Ni1 C20 65.2(3)
N2 Rh1 C12 89.7(3)
N2 Rh1 C16 159.3(3)
C12 Rh1 C16 98.6(3)
N2 Rh1 C17 162.7(3)
C12 Rh1 C17 81.8(3)
C16 Rh1 C17 37.9(3)
N2 Rh1 C13 93.2(3)
C12 Rh1 C13 38.7(3)
C16 Rh1 C13 82.0(3)
C17 Rh1 C13 89.6(3)
N2 Rh1 Cl1 90.30(16)
C12 Rh1 Cl1 155.9(2)
C16 Rh1 Cl1 89.7(2)
C17 Rh1 Cl1 91.4(2)
C13 Rh1 Cl1 165.1(2)

loop_
_geom_bond_atom_site_label_1
_geom_bond_atom_site_label_2
_geom_bond_distance
C1 N4 1.331(9)
C1 N3 1.362(10)
C1 Ni1 1.882(8)
C2 C3 1.354(10)
C2 N4 1.366(10)
C2 H2A 0.9500
C3 N3 1.368(10)
C3 H3A 0.9500
C4 N1 1.334(10)
C4 N2 1.339(9)
C4 N3 1.386(9)
C5 C6 1.377(11)
C5 N1 1.393(9)
C5 C10 1.393(11)
C6 C7 1.394(10)
C6 H6A 0.9500
C7 C8 1.396(12)
C7 H7A 0.9500
C8 C9 1.385(11)
C8 H8A 0.9500
C9 C10 1.393(10)
C9 H9A 0.9500
C10 N2 1.407(9)
C11 N4 1.476(9)
C11 H11C 0.9800
C11 H11B 0.9800
C11 H11A 0.9800
C12 C13 1.403(10)
C12 C19 1.519(11)
C12 Rh1 2.102(6)
C12 H12A 0.9500
C13 C14 1.507(11)
C13 Rh1 2.127(7)
C13 H13A 0.9500
C14 C15 1.542(11)
C14 H14A 0.9900
C14 H14B 0.9900
C15 C16 1.523(10)
C15 H15A 0.9900
C15 H15B 0.9900
C16 C17 1.376(11)
C16 Rh1 2.115(8)
C16 H16A 0.9500
C17 C18 1.507(11)
C17 Rh1 2.124(8)
C17 H17A 0.9500
C18 C19 1.545(11)
C18 H18A 0.9900
C18 H18B 0.9900
C19 H19A 0.9900
C19 H19B 0.9900
C20 C24 1.380(11)
C20 C21 1.410(11)
C20 Ni1 2.161(8)
C20 H20A 0.9500
C21 C22 1.432(12)
C21 Ni1 2.071(8)
C21 H21A 0.9500
C22 C23 1.360(13)
C22 Ni1 2.129(9)
C22 H22A 0.9500
C23 C24 1.471(12)
C23 Ni1 2.136(8)
C23 H23A 0.9500
C24 Ni1 2.112(8)
C24 H24A 0.9500
N1 Ni1 1.902(6)
N2 Rh1 2.096(6)
Cl1 Rh1 2.3704(16)
